data_7228346
loop_
_publ_author_name
'Sok, Nicolas'
'Baglin, Isabelle'
'Basset, Christelle'
'Fakkor, Fatima'
'Kohli, Evelyne'
'Rousselin, Yoann'
'Bernhard, Claire'
'Boschetti, Fr\'ed\'eric'
'Goze, Christine'
'Denat, Franck'

_publ_section_title
;
 Straightforward synthesis of bis-tetraazacycloalkanes: towards new
 potential CXCR4 antagonists?
;
_journal_issue 45
_journal_name_full 'RSC Adv.'
_journal_page_first 28291
_journal_paper_doi 10.1039/C7RA04218C
_journal_volume 7
_journal_year 2017
_chemical_formula_moiety 'C27 H51 N11, H2 O'
_chemical_formula_sum 'C27 H53 N11 O'
_chemical_formula_weight 547.80
_space_group_crystal_system monoclinic
_space_group_IT_number 14
_space_group_name_Hall '-P 2ybc'
_space_group_name_H-M_alt 'P 1 21/c 1'
_symmetry_space_group_name_Hall '-P 2ybc'
_symmetry_space_group_name_H-M 'P 1 21/c 1'
_atom_sites_solution_hydrogens mixed
_atom_sites_solution_primary direct
_audit_creation_date 2016-04-01
_audit_creation_method
;
Olex2 1.2
(compiled Feb 16 2016 13:09:46 for OlexSys, GUI svn.r5155)
;
_audit_update_record
;
2016-04-26 deposited with the CCDC.
2017-05-23 downloaded from the CCDC.
;
_cell_angle_alpha 90
_cell_angle_beta 123.022(2)
_cell_angle_gamma 90
_cell_formula_units_Z 4
_cell_length_a 11.4773(5)
_cell_length_b 14.9989(4)
_cell_length_c 21.0082(7)
_cell_measurement_reflns_used 6421
_cell_measurement_temperature 115(2)
_cell_measurement_theta_max 27.485
_cell_measurement_theta_min 0.998
_cell_volume 3032.3(2)
_computing_cell_refinement 'HKL Scalepack (Otwinowski & Minor 1997)'
_computing_data_collection 'Collect (Nonius BV, 1997-2000)'
_computing_data_reduction 'HKL Denzo and Scalepack (Otwinowski & Minor 1997)'
_computing_molecular_graphics 'Olex2 (Dolomanov et al., 2009)'
_computing_publication_material 'Olex2 (Dolomanov et al., 2009)'
_computing_structure_refinement 'ShelXL (Sheldrick, 2015)'
_computing_structure_solution 'SIR97 (Burla et al., 2007)'
_diffrn_ambient_temperature 115(2)
_diffrn_detector 'CCD Plate'
_diffrn_detector_area_resol_mean 9
_diffrn_detector_type CCD
_diffrn_measured_fraction_theta_full 0.991
_diffrn_measured_fraction_theta_max 0.991
_diffrn_measurement_device '95mm CCD camera on \k-goniostat'
_diffrn_measurement_device_type 'Nonius Kappa CCD'
_diffrn_measurement_method '\f and \w scans''
_diffrn_orient_matrix_type 'Nonius Collect from scalepack cell'
_diffrn_radiation_collimation '0.6 mm'
_diffrn_radiation_monochromator 'horizonally mounted graphite crystal'
_diffrn_radiation_probe x-ray
_diffrn_radiation_type MoK\a
_diffrn_radiation_wavelength 0.71073
_diffrn_reflns_av_R_equivalents 0.0348
_diffrn_reflns_av_unetI/netI 0.0413
_diffrn_reflns_Laue_measured_fraction_full 0.991
_diffrn_reflns_Laue_measured_fraction_max 0.991
_diffrn_reflns_limit_h_max 13
_diffrn_reflns_limit_h_min -13
_diffrn_reflns_limit_k_max 17
_diffrn_reflns_limit_k_min -16
_diffrn_reflns_limit_l_max 24
_diffrn_reflns_limit_l_min -24
_diffrn_reflns_number 10062
_diffrn_reflns_point_group_measured_fraction_full 0.991
_diffrn_reflns_point_group_measured_fraction_max 0.991
_diffrn_reflns_theta_full 24.997
_diffrn_reflns_theta_max 24.997
_diffrn_reflns_theta_min 1.783
_diffrn_source 'X-ray tube'
_diffrn_source_target Mo
_diffrn_source_type 'Siemens KFF Mo 2K-180'
_exptl_absorpt_coefficient_mu 0.078
_exptl_absorpt_correction_type none
_exptl_crystal_colour 'clear light colourless'
_exptl_crystal_colour_lustre clear
_exptl_crystal_colour_modifier light
_exptl_crystal_colour_primary colourless
_exptl_crystal_density_diffrn 1.200
_exptl_crystal_density_method 'not measured'
_exptl_crystal_description Prism
_exptl_crystal_F_000 1200
_exptl_crystal_recrystallization_method 'The material was recrystallised from ether by slow evaporation'
_exptl_crystal_size_max 0.3
_exptl_crystal_size_mid 0.3
_exptl_crystal_size_min 0.15
_refine_diff_density_max 0.988
_refine_diff_density_min -0.325
_refine_diff_density_rms 0.064
_refine_ls_extinction_method none
_refine_ls_goodness_of_fit_ref 1.047
_refine_ls_hydrogen_treatment mixed
_refine_ls_matrix_type full
_refine_ls_number_constraints 0
_refine_ls_number_parameters 355
_refine_ls_number_reflns 5308
_refine_ls_number_restraints 39
_refine_ls_restrained_S_all 1.040
_refine_ls_R_factor_all 0.1071
_refine_ls_R_factor_gt 0.0828
_refine_ls_shift/su_max 0.000
_refine_ls_shift/su_mean 0.000
_refine_ls_structure_factor_coef Fsqd
_refine_ls_weighting_details 'w=1/[\s^2^(Fo^2^)+(0.0659P)^2^+7.6741P] where P=(Fo^2^+2Fc^2^)/3'
_refine_ls_weighting_scheme calc
_refine_ls_wR_factor_gt 0.1885
_refine_ls_wR_factor_ref 0.2062
_reflns_Friedel_coverage 0.000
_reflns_number_gt 4136
_reflns_number_total 5308
_reflns_threshold_expression 'I > 2\s(I)'
_cod_data_source_file c7ra04218c2.cif
_cod_data_source_block compound_5
_cod_original_cell_volume 3032.29(19)
_cod_database_code 7228346
_publcif_datablock.id {9af17915-6190-4092-a302-a37855ef3ff5}

_shelx_space_group_comment
;
The symmetry employed for this shelxl refinement is uniquely defined
by the following loop, which should always be used as a source of
symmetry information in preference to the above space-group names.
They are only intended as comments.
;
_shelx_estimated_absorpt_t_max 0.988
_shelx_estimated_absorpt_t_min 0.977
_olex2_refinement_description
;
1. Fixed Uiso
 At 1.2 times of:
  All C(H) groups, All C(H,H) groups, All N(H) groups
 At 1.5 times of:
  All O(H,H) groups
2. Rigid body (RIGU) restrains
 All non-hydrogen atoms
 with sigma for 1-2 distances of 0.004 and sigma for 1-3 distances of 0.004
3.a Riding coordinates:
 N1(H1), N2(H2), N3(H3), N5(H5), N7(H7A), N9(H9), N10(H10), N11(H11A)
3.b Free rotating group:
 O1(H1C,H1D)
3.c Ternary CH refined with riding coordinates:
 C7(H7), C11(H11), C17(H17), C19(H19)
3.d Secondary CH2 refined with riding coordinates:
 C1(H1A,H1B), C2(H2A,H2B), C3(H3A,H3B), C4(H4A,H4B), C5(H5A,H5B), C6(H6A,H6B),
 C8(H8A,H8B), C9(H9A,H9B), C10(H10A,H10B), C18(H18A,H18B), C20(H20A,H20B),
 C21(H21A,H21B), C22(H22A,H22B), C23(H23A,H23B), C24(H24A,H24B), C25(H25A,H25B),
  C26(H26A,H26B), C27(H27A,H27B)
3.e Aromatic/amide H refined with riding coordinates:
 C13(H13), C14(H14), C15(H15)
;
_shelx_shelxl_version_number 2014/7
_olex2_diffrn_ambient_temperature_device 'Oxford Cryosystems'
_olex2_exptl_crystal_mounting_method 'The crystal was mounted on a glass fibre oil'
_olex2_submission_special_instructions 'No special instructions were received'

loop_
_space_group_symop_operation_xyz
'x, y, z'
'-x, y+1/2, -z+1/2'
'-x, -y, -z'
'x, -y-1/2, z-1/2'

loop_
_atom_site_label
_atom_site_type_symbol
_atom_site_fract_x
_atom_site_fract_y
_atom_site_fract_z
_atom_site_U_iso_or_equiv
_atom_site_adp_type
_atom_site_occupancy
_atom_site_site_symmetry_order
_atom_site_calc_flag
_atom_site_refinement_flags_posn
_atom_site_refinement_flags_adp
C1 C 0.4099(4) 0.0935(2) 0.6962(2) 0.0416(9) Uani 1 1 d . U
H1A H 0.3686 0.0740 0.7247 0.050 Uiso 1 1 calc R .
H1B H 0.5105 0.0796 0.7272 0.050 Uiso 1 1 calc R .
C2 C 0.3418(5) 0.0432(3) 0.6213(2) 0.0481(10) Uani 1 1 d . U
H2A H 0.3805 -0.0179 0.6314 0.058 Uiso 1 1 calc R .
H2B H 0.3667 0.0730 0.5883 0.058 Uiso 1 1 calc R .
C3 C 0.1841(5) 0.0371(3) 0.5787(2) 0.0478(10) Uani 1 1 d . U
H3A H 0.1493 0.0022 0.5317 0.057 Uiso 1 1 calc R .
H3B H 0.1591 0.0043 0.6106 0.057 Uiso 1 1 calc R .
C4 C 0.1158(4) 0.1682(3) 0.4977(2) 0.0422(9) Uani 1 1 d . U
H4A H 0.0820 0.1269 0.4543 0.051 Uiso 1 1 calc R .
H4B H 0.2120 0.1859 0.5155 0.051 Uiso 1 1 calc R .
C5 C 0.0259(4) 0.2481(3) 0.4731(2) 0.0439(10) Uani 1 1 d . U
H5A H -0.0706 0.2283 0.4523 0.053 Uiso 1 1 calc R .
H5B H 0.0277 0.2764 0.4310 0.053 Uiso 1 1 calc R .
C6 C 0.1812(4) 0.3698(3) 0.5485(2) 0.0398(9) Uani 1 1 d . U
H6A H 0.1547 0.4096 0.5050 0.048 Uiso 1 1 calc R .
H6B H 0.2551 0.3292 0.5552 0.048 Uiso 1 1 calc R .
C7 C 0.2350(5) 0.4243(2) 0.6190(2) 0.0443(10) Uani 1 1 d . U
H7 H 0.3112 0.4644 0.6265 0.053 Uiso 1 1 calc R .
C8 C 0.4344(4) 0.3412(3) 0.7310(2) 0.0401(9) Uani 1 1 d . U
H8A H 0.4838 0.3775 0.7779 0.048 Uiso 1 1 calc R .
H8B H 0.4744 0.3556 0.7007 0.048 Uiso 1 1 calc R .
C9 C 0.4586(4) 0.2429(3) 0.7523(2) 0.0367(9) Uani 1 1 d . U
H9A H 0.5595 0.2301 0.7829 0.044 Uiso 1 1 calc R .
H9B H 0.4198 0.2277 0.7831 0.044 Uiso 1 1 calc R .
C10 C 0.1173(4) 0.4818(2) 0.6178(2) 0.0366(9) Uani 1 1 d . U
H10A H 0.1447 0.5454 0.6281 0.044 Uiso 1 1 calc R .
H10B H 0.0285 0.4771 0.5678 0.044 Uiso 1 1 calc R .
C11 C 0.2381(3) 0.4062(2) 0.73198(18) 0.0255(7) Uani 1 1 d . U
H11 H 0.3030 0.4553 0.7636 0.031 Uiso 1 1 calc R .
C12 C 0.2309(3) 0.3395(2) 0.78377(18) 0.0226(7) Uani 1 1 d . U
C13 C 0.3128(3) 0.3489(2) 0.86236(18) 0.0286(7) Uani 1 1 d . U
H13 H 0.3719 0.3991 0.8850 0.034 Uiso 1 1 calc R .
C14 C 0.3064(4) 0.2839(2) 0.90674(19) 0.0303(8) Uani 1 1 d . U
H14 H 0.3616 0.2882 0.9605 0.036 Uiso 1 1 calc R .
C15 C 0.2184(4) 0.2125(2) 0.87151(19) 0.0298(7) Uani 1 1 d . U
H15 H 0.2134 0.1664 0.9010 0.036 Uiso 1 1 calc R .
C16 C 0.1371(3) 0.2083(2) 0.79274(18) 0.0252(7) Uani 1 1 d . U
C17 C 0.0393(4) 0.1309(2) 0.75114(19) 0.0299(7) Uani 1 1 d . U
H17 H 0.0476 0.0874 0.7895 0.036 Uiso 1 1 calc R .
C18 C -0.0481(4) 0.0321(2) 0.6520(2) 0.0391(9) Uani 1 1 d . U
H18A H -0.0397 -0.0280 0.6736 0.047 Uiso 1 1 calc R .
H18B H -0.0601 0.0256 0.6018 0.047 Uiso 1 1 calc R .
C19 C -0.1760(4) 0.0841(2) 0.6439(2) 0.0425(9) Uani 1 1 d . U
H19 H -0.2276 0.0440 0.6583 0.051 Uiso 1 1 calc R .
C20 C -0.2729(5) 0.1196(3) 0.5662(2) 0.0495(10) Uani 1 1 d . U
H20A H -0.3213 0.0694 0.5307 0.059 Uiso 1 1 calc R .
H20B H -0.3438 0.1575 0.5659 0.059 Uiso 1 1 calc R .
C21 C -0.2993(4) 0.2299(3) 0.4721(2) 0.0487(10) Uani 1 1 d . U
H21A H -0.2522 0.2457 0.4457 0.058 Uiso 1 1 calc R .
H21B H -0.3820 0.1939 0.4364 0.058 Uiso 1 1 calc R .
C22 C -0.3471(4) 0.3132(3) 0.4884(2) 0.0494(10) Uani 1 1 d . U
H22A H -0.4067 0.3469 0.4407 0.059 Uiso 1 1 calc R .
H22B H -0.4030 0.2987 0.5099 0.059 Uiso 1 1 calc R .
C23 C -0.2721(4) 0.4567(3) 0.5518(3) 0.0491(10) Uani 1 1 d . U
H23A H -0.3361 0.4837 0.5013 0.059 Uiso 1 1 calc R .
H23B H -0.1883 0.4949 0.5791 0.059 Uiso 1 1 calc R .
C24 C -0.3425(4) 0.4563(3) 0.5955(3) 0.0488(10) Uani 1 1 d . U
H24A H -0.3684 0.5184 0.5986 0.059 Uiso 1 1 calc R .
H24B H -0.4296 0.4215 0.5661 0.059 Uiso 1 1 calc R .
C25 C -0.2588(5) 0.4191(3) 0.6737(3) 0.0479(10) Uani 1 1 d . U
H25A H -0.1630 0.4429 0.6998 0.057 Uiso 1 1 calc R .
H25B H -0.2995 0.4385 0.7026 0.057 Uiso 1 1 calc R .
C26 C -0.1739(4) 0.2821(3) 0.7497(2) 0.0377(9) Uani 1 1 d . U
H26A H -0.2174 0.2974 0.7780 0.045 Uiso 1 1 calc R .
H26B H -0.0778 0.3056 0.7783 0.045 Uiso 1 1 calc R .
C27 C -0.1714(4) 0.1826(3) 0.7422(2) 0.0387(9) Uani 1 1 d . U
H27A H -0.1194 0.1553 0.7933 0.046 Uiso 1 1 calc R .
H27B H -0.2676 0.1594 0.7146 0.046 Uiso 1 1 calc R .
N1 N 0.3908(3) 0.18930(18) 0.68302(15) 0.0278(6) Uani 1 1 d . U
H1 H 0.3018 0.1995 0.6571 0.033 Uiso 1 1 d R .
N2 N 0.1144(3) 0.1236(2) 0.55859(17) 0.0385(7) Uani 1 1 d . U
H2 H 0.0278 0.1174 0.5438 0.046 Uiso 1 1 d R .
N3 N 0.0624(3) 0.3184(2) 0.53286(17) 0.0339(7) Uani 1 1 d . U
H3 H 0.0857 0.2930 0.5755 0.041 Uiso 1 1 d R .
N4 N 0.2884(3) 0.36511(18) 0.68782(16) 0.0281(6) Uani 1 1 d . U
N5 N 0.1033(3) 0.44426(18) 0.67776(15) 0.0277(6) Uani 1 1 d . U
H5 H 0.0446 0.4003 0.6584 0.033 Uiso 1 1 d R .
N6 N 0.1437(3) 0.27113(17) 0.74895(14) 0.0229(6) Uani 1 1 d . U
N7 N 0.0753(3) 0.08584(19) 0.70301(16) 0.0318(7) Uani 1 1 d . U
H7A H 0.0879 0.1289 0.6797 0.038 Uiso 1 1 d R .
N8 N -0.1068(3) 0.15785(19) 0.70174(16) 0.0304(7) Uani 1 1 d . U
N9 N -0.2540(3) 0.32248(19) 0.67329(17) 0.0331(7) Uani 1 1 d . U
H9 H -0.2108 0.3100 0.6509 0.040 Uiso 1 1 d R .
N10 N -0.2304(3) 0.3669(2) 0.54118(18) 0.0449(8) Uani 1 1 d . U
H10 H -0.1759 0.3684 0.5244 0.054 Uiso 1 1 d R .
N11 N -0.1994(3) 0.1709(2) 0.54139(18) 0.0408(8) Uani 1 1 d . U
H11A H -0.1481 0.2072 0.5788 0.049 Uiso 1 1 d R .
O1 O 0.5200(3) 0.7566(2) 0.41265(14) 0.0456(7) Uani 1 1 d . U
H1C H 0.5476 0.7732 0.3832 0.068 Uiso 1 1 d G .
H1D H 0.4369 0.7340 0.3852 0.068 Uiso 1 1 d G .

loop_
_atom_site_aniso_label
_atom_site_aniso_U_11
_atom_site_aniso_U_22
_atom_site_aniso_U_33
_atom_site_aniso_U_23
_atom_site_aniso_U_13
_atom_site_aniso_U_12
C1 0.042(2) 0.0346(19) 0.043(2) 0.0067(16) 0.0199(19) 0.0110(17)
C2 0.055(2) 0.031(2) 0.058(3) -0.0037(18) 0.031(2) 0.0093(18)
C3 0.058(3) 0.036(2) 0.051(2) -0.0124(18) 0.031(2) -0.0050(18)
C4 0.049(2) 0.048(2) 0.037(2) -0.0120(17) 0.0275(19) -0.0121(18)
C5 0.036(2) 0.070(3) 0.0265(19) -0.0010(18) 0.0178(17) -0.0002(19)
C6 0.045(2) 0.038(2) 0.043(2) 0.0057(17) 0.0290(19) 0.0053(17)
C7 0.077(3) 0.0253(18) 0.057(2) -0.0026(16) 0.053(2) -0.0100(18)
C8 0.0304(19) 0.046(2) 0.050(2) -0.0211(18) 0.0261(18) -0.0117(16)
C9 0.0198(17) 0.059(2) 0.0269(18) -0.0079(16) 0.0097(15) 0.0032(16)
C10 0.055(2) 0.0254(18) 0.039(2) 0.0057(15) 0.0322(19) 0.0056(16)
C11 0.0278(17) 0.0236(16) 0.0247(16) -0.0063(13) 0.0140(14) -0.0043(13)
C12 0.0206(15) 0.0262(16) 0.0237(15) -0.0026(12) 0.0139(13) 0.0035(12)
C13 0.0252(17) 0.0341(18) 0.0259(16) -0.0057(14) 0.0136(14) 0.0058(14)
C14 0.0267(17) 0.0423(19) 0.0211(16) 0.0016(14) 0.0124(14) 0.0131(15)
C15 0.0311(18) 0.0374(18) 0.0262(16) 0.0101(14) 0.0191(15) 0.0125(15)
C16 0.0241(16) 0.0298(16) 0.0253(16) 0.0076(13) 0.0159(14) 0.0082(13)
C17 0.0322(18) 0.0308(17) 0.0279(17) 0.0074(14) 0.0172(15) -0.0001(14)
C18 0.045(2) 0.0237(17) 0.044(2) -0.0027(16) 0.0216(19) -0.0050(16)
C19 0.044(2) 0.0269(18) 0.049(2) -0.0025(16) 0.0202(18) -0.0129(16)
C20 0.053(3) 0.053(2) 0.050(2) -0.0126(19) 0.033(2) -0.013(2)
C21 0.032(2) 0.084(3) 0.030(2) -0.0061(19) 0.0166(17) -0.003(2)
C22 0.039(2) 0.060(3) 0.044(2) 0.0074(19) 0.0185(19) -0.0045(19)
C23 0.035(2) 0.048(2) 0.053(2) 0.0207(19) 0.017(2) 0.0051(18)
C24 0.039(2) 0.037(2) 0.072(3) 0.001(2) 0.031(2) 0.0015(18)
C25 0.049(3) 0.035(2) 0.061(3) -0.0055(18) 0.031(2) -0.0024(18)
C26 0.0328(19) 0.054(2) 0.0278(18) -0.0101(16) 0.0178(16) -0.0089(17)
C27 0.036(2) 0.048(2) 0.039(2) 0.0087(17) 0.0248(18) 0.0011(17)
N1 0.0237(14) 0.0312(15) 0.0261(14) -0.0003(12) 0.0119(12) 0.0045(12)
N2 0.0370(18) 0.0456(18) 0.0361(17) -0.0075(14) 0.0221(15) -0.0098(14)
N3 0.0292(16) 0.0462(18) 0.0317(16) 0.0101(13) 0.0200(14) 0.0059(13)
N4 0.0346(15) 0.0274(14) 0.0310(15) -0.0069(12) 0.0234(13) -0.0068(12)
N5 0.0296(15) 0.0269(14) 0.0300(15) 0.0004(12) 0.0184(13) 0.0001(12)
N6 0.0219(13) 0.0258(14) 0.0227(13) 0.0015(11) 0.0132(12) 0.0021(11)
N7 0.0372(16) 0.0266(15) 0.0351(16) 0.0013(12) 0.0220(14) -0.0026(12)
N8 0.0298(15) 0.0337(15) 0.0272(15) 0.0031(12) 0.0153(13) -0.0048(12)
N9 0.0244(15) 0.0324(15) 0.0396(17) -0.0038(13) 0.0157(14) -0.0011(12)
N10 0.0280(17) 0.063(2) 0.0421(18) 0.0131(16) 0.0178(15) -0.0035(15)
N11 0.0348(17) 0.057(2) 0.0350(17) -0.0141(15) 0.0216(15) -0.0136(15)
O1 0.0297(14) 0.080(2) 0.0305(14) -0.0125(14) 0.0182(12) -0.0139(14)

loop_
_atom_type_symbol
_atom_type_description
_atom_type_scat_dispersion_real
_atom_type_scat_dispersion_imag
_atom_type_scat_source
C C 0.0033 0.0016 'International Tables Vol C Tables 4.2.6.8 and 6.1.1.4'
H H 0.0000 0.0000 'International Tables Vol C Tables 4.2.6.8 and 6.1.1.4'
N N 0.0061 0.0033 'International Tables Vol C Tables 4.2.6.8 and 6.1.1.4'
O O 0.0106 0.0060 'International Tables Vol C Tables 4.2.6.8 and 6.1.1.4'

loop_
_geom_angle_atom_site_label_1
_geom_angle_atom_site_label_2
_geom_angle_atom_site_label_3
_geom_angle
H1A C1 H1B 108.1
C2 C1 H1A 109.5
C2 C1 H1B 109.5
N1 C1 H1A 109.5
N1 C1 H1B 109.5
N1 C1 C2 110.7(3)
C1 C2 H2A 108.6
C1 C2 H2B 108.6
C1 C2 C3 114.4(3)
H2A C2 H2B 107.6
C3 C2 H2A 108.6
C3 C2 H2B 108.6
C2 C3 H3A 108.8
C2 C3 H3B 108.8
H3A C3 H3B 107.7
N2 C3 C2 113.9(3)
N2 C3 H3A 108.8
N2 C3 H3B 108.8
H4A C4 H4B 108.2
C5 C4 H4A 109.7
C5 C4 H4B 109.7
N2 C4 H4A 109.7
N2 C4 H4B 109.7
N2 C4 C5 110.0(3)
C4 C5 H5A 108.1
C4 C5 H5B 108.1
C4 C5 N3 116.7(3)
H5A C5 H5B 107.3
N3 C5 H5A 108.1
N3 C5 H5B 108.1
H6A C6 H6B 108.1
C7 C6 H6A 109.6
C7 C6 H6B 109.6
N3 C6 H6A 109.6
N3 C6 H6B 109.6
N3 C6 C7 110.2(3)
C6 C7 H7 109.8
C6 C7 C10 113.0(4)
C6 C7 N4 111.0(3)
C10 C7 H7 109.8
N4 C7 H7 109.8
N4 C7 C10 103.4(3)
H8A C8 H8B 107.8
C9 C8 H8A 109.0
C9 C8 H8B 109.0
N4 C8 H8A 109.0
N4 C8 H8B 109.0
N4 C8 C9 112.8(3)
C8 C9 H9A 109.9
C8 C9 H9B 109.9
H9A C9 H9B 108.3
N1 C9 C8 109.1(3)
N1 C9 H9A 109.9
N1 C9 H9B 109.9
C7 C10 H10A 110.6
C7 C10 H10B 110.6
H10A C10 H10B 108.8
N5 C10 C7 105.5(3)
N5 C10 H10A 110.6
N5 C10 H10B 110.6
C12 C11 H11 108.8
N4 C11 H11 108.8
N4 C11 C12 111.8(3)
N5 C11 H11 108.8
N5 C11 C12 111.9(3)
N5 C11 N4 106.7(3)
C13 C12 C11 121.3(3)
N6 C12 C11 115.5(3)
N6 C12 C13 123.2(3)
C12 C13 H13 120.7
C14 C13 C12 118.7(3)
C14 C13 H13 120.7
C13 C14 H14 120.7
C15 C14 C13 118.7(3)
C15 C14 H14 120.7
C14 C15 H15 120.1
C14 C15 C16 119.7(3)
C16 C15 H15 120.1
C15 C16 C17 121.8(3)
N6 C16 C15 122.0(3)
N6 C16 C17 116.2(3)
C16 C17 H17 108.6
N7 C17 C16 110.9(3)
N7 C17 H17 108.6
N7 C17 N8 106.5(3)
N8 C17 C16 113.5(3)
N8 C17 H17 108.6
H18A C18 H18B 108.7
C19 C18 H18A 110.5
C19 C18 H18B 110.5
N7 C18 H18A 110.5
N7 C18 H18B 110.5
N7 C18 C19 106.0(3)
C18 C19 H19 109.7
C20 C19 C18 112.8(3)
C20 C19 H19 109.7
C20 C19 N8 111.9(3)
N8 C19 C18 102.9(3)
N8 C19 H19 109.7
C19 C20 H20A 109.5
C19 C20 H20B 109.5
H20A C20 H20B 108.1
N11 C20 C19 110.8(4)
N11 C20 H20A 109.5
N11 C20 H20B 109.5
H21A C21 H21B 107.4
C22 C21 H21A 108.2
C22 C21 H21B 108.2
C22 C21 N11 116.3(3)
N11 C21 H21A 108.2
N11 C21 H21B 108.2
C21 C22 H22A 109.6
C21 C22 H22B 109.6
H22A C22 H22B 108.1
N10 C22 C21 110.2(4)
N10 C22 H22A 109.6
N10 C22 H22B 109.6
H23A C23 H23B 107.6
C24 C23 H23A 108.7
C24 C23 H23B 108.7
N10 C23 H23A 108.7
N10 C23 H23B 108.7
N10 C23 C24 114.1(3)
C23 C24 H24A 108.4
C23 C24 H24B 108.4
H24A C24 H24B 107.4
C25 C24 C23 115.6(4)
C25 C24 H24A 108.4
C25 C24 H24B 108.4
C24 C25 H25A 109.3
C24 C25 H25B 109.3
H25A C25 H25B 107.9
N9 C25 C24 111.8(4)
N9 C25 H25A 109.3
N9 C25 H25B 109.3
H26A C26 H26B 108.3
C27 C26 H26A 109.8
C27 C26 H26B 109.8
N9 C26 H26A 109.8
N9 C26 H26B 109.8
N9 C26 C27 109.2(3)
C26 C27 H27A 109.4
C26 C27 H27B 109.4
H27A C27 H27B 108.0
N8 C27 C26 111.3(3)
N8 C27 H27A 109.4
N8 C27 H27B 109.4
C1 N1 C9 114.2(3)
C1 N1 H1 107.2
C9 N1 H1 109.5
C3 N2 H2 110.3
C4 N2 C3 113.4(3)
C4 N2 H2 107.1
C5 N3 H3 109.8
C6 N3 C5 111.1(3)
C6 N3 H3 106.1
C8 N4 C7 118.1(3)
C8 N4 C11 115.3(3)
C11 N4 C7 105.2(3)
C10 N5 H5 108.1
C11 N5 C10 104.9(3)
C11 N5 H5 107.0
C12 N6 C16 117.8(3)
C17 N7 C18 103.8(3)
C17 N7 H7A 104.2
C18 N7 H7A 112.8
C17 N8 C19 105.4(3)
C27 N8 C17 114.1(3)
C27 N8 C19 116.6(3)
C25 N9 C26 114.0(3)
C25 N9 H9 104.7
C26 N9 H9 107.5
C22 N10 C23 112.6(3)
C22 N10 H10 106.0
C23 N10 H10 113.5
C20 N11 C21 111.6(3)
C20 N11 H11A 104.5
C21 N11 H11A 106.3
H1C O1 H1D 109.5

loop_
_geom_bond_atom_site_label_1
_geom_bond_atom_site_label_2
_geom_bond_distance
C1 H1A 0.9900
C1 H1B 0.9900
C1 C2 1.521(6)
C1 N1 1.457(5)
C2 H2A 0.9900
C2 H2B 0.9900
C2 C3 1.523(6)
C3 H3A 0.9900
C3 H3B 0.9900
C3 N2 1.461(5)
C4 H4A 0.9900
C4 H4B 0.9900
C4 C5 1.478(6)
C4 N2 1.451(5)
C5 H5A 0.9900
C5 H5B 0.9900
C5 N3 1.514(5)
C6 H6A 0.9900
C6 H6B 0.9900
C6 C7 1.500(5)
C6 N3 1.440(5)
C7 H7 1.0000
C7 C10 1.591(5)
C7 N4 1.513(5)
C8 H8A 0.9900
C8 H8B 0.9900
C8 C9 1.522(6)
C8 N4 1.450(5)
C9 H9A 0.9900
C9 H9B 0.9900
C9 N1 1.461(4)
C10 H10A 0.9900
C10 H10B 0.9900
C10 N5 1.466(4)
C11 H11 1.0000
C11 C12 1.513(4)
C11 N4 1.469(4)
C11 N5 1.447(4)
C12 C13 1.392(4)
C12 N6 1.338(4)
C13 H13 0.9500
C13 C14 1.379(5)
C14 H14 0.9500
C14 C15 1.378(5)
C15 H15 0.9500
C15 C16 1.389(5)
C16 C17 1.516(5)
C16 N6 1.348(4)
C17 H17 1.0000
C17 N7 1.451(4)
C17 N8 1.468(4)
C18 H18A 0.9900
C18 H18B 0.9900
C18 C19 1.588(6)
C18 N7 1.467(5)
C19 H19 1.0000
C19 C20 1.485(6)
C19 N8 1.509(5)
C20 H20A 0.9900
C20 H20B 0.9900
C20 N11 1.433(5)
C21 H21A 0.9900
C21 H21B 0.9900
C21 C22 1.478(6)
C21 N11 1.549(5)
C22 H22A 0.9900
C22 H22B 0.9900
C22 N10 1.433(5)
C23 H23A 0.9900
C23 H23B 0.9900
C23 C24 1.518(6)
C23 N10 1.487(6)
C24 H24A 0.9900
C24 H24B 0.9900
C24 C25 1.489(6)
C25 H25A 0.9900
C25 H25B 0.9900
C25 N9 1.450(5)
C26 H26A 0.9900
C26 H26B 0.9900
C26 C27 1.502(6)
C26 N9 1.477(5)
C27 H27A 0.9900
C27 H27B 0.9900
C27 N8 1.448(4)
N1 H1 0.8700
N2 H2 0.8700
N3 H3 0.8701
N5 H5 0.8700
N7 H7A 0.8700
N9 H9 0.8699
N10 H10 0.8698
N11 H11A 0.8700
O1 H1C 0.8707
O1 H1D 0.8700

loop_
_geom_hbond_atom_site_label_D
_geom_hbond_atom_site_label_H
_geom_hbond_atom_site_label_A
_geom_hbond_distance_DH
_geom_hbond_distance_HA
_geom_hbond_distance_DA
_geom_hbond_angle_DHA
_geom_hbond_site_symmetry_A
N1 H1 N2 0.87 2.31 2.972(4) 132.6 .
N9 H9 N10 0.87 2.35 3.007(4) 132.4 .
O1 H1C N1 0.87 1.96 2.826(4) 179.9 3_666
O1 H1D N9 0.87 1.96 2.825(4) 176.9 3_566

loop_
_geom_torsion_atom_site_label_1
_geom_torsion_atom_site_label_2
_geom_torsion_atom_site_label_3
_geom_torsion_atom_site_label_4
_geom_torsion
C1 C2 C3 N2 60.0(5)
C2 C1 N1 C9 -177.4(3)
C2 C3 N2 C4 72.6(4)
C4 C5 N3 C6 76.0(4)
C5 C4 N2 C3 171.6(3)
C6 C7 C10 N5 113.6(3)
C6 C7 N4 C8 91.9(4)
C6 C7 N4 C11 -137.7(3)
C7 C6 N3 C5 -167.3(3)
C7 C10 N5 C11 27.1(4)
C8 C9 N1 C1 178.4(3)
C9 C8 N4 C7 -135.7(3)
C9 C8 N4 C11 98.8(3)
C10 C7 N4 C8 -146.6(3)
C10 C7 N4 C11 -16.3(4)
C11 C12 C13 C14 -177.1(3)
C11 C12 N6 C16 177.8(3)
C12 C11 N4 C7 157.1(3)
C12 C11 N4 C8 -70.9(4)
C12 C11 N5 C10 -161.5(3)
C12 C13 C14 C15 -0.5(5)
C13 C12 N6 C16 -0.8(4)
C13 C14 C15 C16 -1.0(5)
C14 C15 C16 C17 179.6(3)
C14 C15 C16 N6 1.7(5)
C15 C16 C17 N7 -120.4(3)
C15 C16 C17 N8 119.7(3)
C15 C16 N6 C12 -0.8(4)
C16 C17 N7 C18 -164.3(3)
C16 C17 N8 C19 157.7(3)
C16 C17 N8 C27 -73.2(4)
C17 C16 N6 C12 -178.7(3)
C18 C19 C20 N11 -52.2(4)
C18 C19 N8 C17 -16.0(3)
C18 C19 N8 C27 -143.7(3)
C19 C18 N7 C17 28.8(4)
C19 C20 N11 C21 -163.8(3)
C20 C19 N8 C17 -137.5(3)
C20 C19 N8 C27 94.9(4)
C21 C22 N10 C23 172.3(3)
C22 C21 N11 C20 78.9(4)
C23 C24 C25 N9 -76.5(5)
C24 C23 N10 C22 71.1(5)
C24 C25 N9 C26 -179.0(3)
C26 C27 N8 C17 98.8(4)
C26 C27 N8 C19 -137.9(3)
C27 C26 N9 C25 -177.8(3)
N1 C1 C2 C3 -76.0(4)
N2 C4 C5 N3 58.9(4)
N3 C6 C7 C10 -51.3(4)
N3 C6 C7 N4 64.3(4)
N4 C7 C10 N5 -6.4(4)
N4 C8 C9 N1 61.2(4)
N4 C11 C12 C13 116.6(3)
N4 C11 C12 N6 -62.1(4)
N4 C11 N5 C10 -38.9(3)
N5 C11 C12 C13 -123.8(3)
N5 C11 C12 N6 57.5(4)
N5 C11 N4 C7 34.4(3)
N5 C11 N4 C8 166.4(3)
N6 C12 C13 C14 1.5(5)
N6 C16 C17 N7 57.6(4)
N6 C16 C17 N8 -62.3(4)
N7 C17 N8 C19 35.4(3)
N7 C17 N8 C27 164.6(3)
N7 C18 C19 C20 113.0(3)
N7 C18 C19 N8 -7.8(4)
N8 C17 N7 C18 -40.4(3)
N8 C19 C20 N11 63.3(4)
N9 C26 C27 N8 60.2(4)
N10 C23 C24 C25 59.5(5)
N11 C21 C22 N10 56.8(5)
